data_7709165
loop_
_publ_author_name
'Swarbrook, Amelia M.'
'Weekes, Rohan J.'
'Goodwin, Jack W.'
'Hawes, Chris S.'

_publ_section_title
;
 Ligand isomerism fine-tunes structure and stability in zinc complexes of
 fused pyrazolopyridines
;
_journal_name_full 'Dalton Transactions'
_journal_paper_doi 10.1039/D1DT04007C
_journal_year 2022
_chemical_formula_moiety 'C11 H16 N4 O4 Zn, H2 O, 2(N O3)'
_chemical_formula_sum 'C11 H18 N6 O11 Zn'
_chemical_formula_weight 475.68
_space_group_crystal_system monoclinic
_space_group_IT_number 14
_space_group_name_Hall '-P 2ybc'
_space_group_name_H-M_alt 'P 1 21/c 1'
_atom_sites_solution_hydrogens mixed
_atom_sites_solution_primary dual
_audit_creation_date 2021-07-29
_audit_creation_method
;
Olex2 1.3
(compiled 2020.11.12 svn.r5f609507 for OlexSys, GUI svn.r6272)
;
_audit_update_record
;
2021-11-10 deposited with the CCDC.	2021-12-22 downloaded from the CCDC.
;
_cell_angle_alpha 90
_cell_angle_beta 98.558(2)
_cell_angle_gamma 90
_cell_formula_units_Z 4
_cell_length_a 6.9228(7)
_cell_length_b 15.0043(14)
_cell_length_c 17.5340(15)
_cell_measurement_reflns_used 4443
_cell_measurement_temperature 150.0
_cell_measurement_theta_max 29.436
_cell_measurement_theta_min 2.72
_cell_volume 1801.0(3)
_computing_cell_refinement 'SAINT V8.40B (?, 2016)'
_computing_data_reduction 'SAINT V8.40B (?, 2016)'
_computing_molecular_graphics 'Olex2 1.3 (Dolomanov et al., 2009)'
_computing_publication_material 'Olex2 1.3 (Dolomanov et al., 2009)'
_computing_structure_refinement 'XL  (Sheldrick, 2008)'
_computing_structure_solution 'SHELXT 2014/5 (Sheldrick, 2014)'
_diffrn_ambient_temperature 150.0
_diffrn_measured_fraction_theta_full 0.997
_diffrn_measured_fraction_theta_max 0.998
_diffrn_measurement_device_type 'Bruker APEX-II CCD'
_diffrn_measurement_method '\f and \w scans'
_diffrn_radiation_type MoK\a
_diffrn_radiation_wavelength 0.71073
_diffrn_reflns_av_R_equivalents 0.0953
_diffrn_reflns_av_unetI/netI 0.0696
_diffrn_reflns_Laue_measured_fraction_full 0.997
_diffrn_reflns_Laue_measured_fraction_max 0.998
_diffrn_reflns_limit_h_max 9
_diffrn_reflns_limit_h_min -9
_diffrn_reflns_limit_k_max 19
_diffrn_reflns_limit_k_min -19
_diffrn_reflns_limit_l_max 20
_diffrn_reflns_limit_l_min -23
_diffrn_reflns_number 23231
_diffrn_reflns_point_group_measured_fraction_full 0.997
_diffrn_reflns_point_group_measured_fraction_max 0.998
_diffrn_reflns_theta_full 25.242
_diffrn_reflns_theta_max 27.996
_diffrn_reflns_theta_min 2.349
_diffrn_source_current 20.0
_diffrn_source_power 1.0
_diffrn_source_voltage 50.0
_diffrn_standards_number 0
_exptl_absorpt_coefficient_mu 1.438
_exptl_absorpt_correction_T_max 0.7461
_exptl_absorpt_correction_T_min 0.6654
_exptl_absorpt_correction_type multi-scan
_exptl_absorpt_process_details
;
SADABS-2016/2 (Bruker,2016/2) was used for absorption correction.
wR2(int) was 0.0724 before and 0.0645 after correction.
The Ratio of minimum to maximum transmission is 0.8918.
The \l/2 correction factor is Not present.
;
_exptl_crystal_colour colourless
_exptl_crystal_colour_primary colourless
_exptl_crystal_density_diffrn 1.754
_exptl_crystal_description Rod
_exptl_crystal_F_000 976
_exptl_crystal_size_max 0.32
_exptl_crystal_size_mid 0.08
_exptl_crystal_size_min 0.04
_refine_diff_density_max 0.993
_refine_diff_density_min -0.886
_refine_diff_density_rms 0.126
_refine_ls_extinction_method none
_refine_ls_goodness_of_fit_ref 1.144
_refine_ls_hydrogen_treatment constr
_refine_ls_matrix_type full
_refine_ls_number_parameters 271
_refine_ls_number_reflns 4328
_refine_ls_number_restraints 1
_refine_ls_restrained_S_all 1.144
_refine_ls_R_factor_all 0.0953
_refine_ls_R_factor_gt 0.0631
_refine_ls_shift/su_max 0.000
_refine_ls_shift/su_mean 0.000
_refine_ls_structure_factor_coef Fsqd
_refine_ls_weighting_details 'w=1/[\s^2^(Fo^2^)+(0.0112P)^2^+9.0509P] where P=(Fo^2^+2Fc^2^)/3'
_refine_ls_weighting_scheme calc
_refine_ls_wR_factor_gt 0.1132
_refine_ls_wR_factor_ref 0.1220
_reflns_Friedel_coverage 0.000
_reflns_number_gt 3158
_reflns_number_total 4328
_reflns_threshold_expression 'I > 2\s(I)'
_cod_data_source_file d1dt04007c2.cif
_cod_data_source_block 5alpha
_cod_database_code 7709165
_shelx_shelxl_version_number 2018/3
_shelx_space_group_comment
;
The symmetry employed for this shelxl refinement is uniquely defined
by the following loop, which should always be used as a source of
symmetry information in preference to the above space-group names.
They are only intended as comments.
;
_shelx_estimated_absorpt_t_max 0.945
_shelx_estimated_absorpt_t_min 0.656
_olex2_refinement_description
;
1. Fixed Uiso
 At 1.2 times of:
  All C(H) groups
 At 1.5 times of:
  All O(H,H) groups
2. Restrained distances
 Zn1-H2A \\sim Zn1-H2B
 with sigma of 0.02
3.a Free rotating group:
 O2(H2A,H2B), O5(H5A,H5B)
3.b Rotating group:
 O1(H1A,H1B), O3(H3A,H3B), O4(H4A,H4B)
3.c Aromatic/amide H refined with riding coordinates:
 C1(H1), C2(H2), C5(H5), C6(H6), C8(H8), C9(H9), C10(H10), C11(H11)
;
_olex2_submission_special_instructions 'No special instructions were received'

loop_
_space_group_symop_operation_xyz
'x, y, z'
'-x, y+1/2, -z+1/2'
'-x, -y, -z'
'x, -y-1/2, z-1/2'

loop_
_atom_site_label
_atom_site_type_symbol
_atom_site_fract_x
_atom_site_fract_y
_atom_site_fract_z
_atom_site_U_iso_or_equiv
_atom_site_adp_type
_atom_site_occupancy
_atom_site_site_symmetry_order
_atom_site_calc_flag
_atom_site_refinement_flags_posn
_atom_site_refinement_flags_adp
_atom_site_refinement_flags_occupancy
_atom_site_disorder_assembly
_atom_site_disorder_group
Zn1 Zn 0.49983(8) 0.29225(3) 0.35193(3) 0.01189(13) Uani 1 1 d D . . . .
O1 O 0.2746(5) 0.3112(2) 0.42212(18) 0.0189(7) Uani 1 1 d . . . . .
H1A H 0.319979 0.343063 0.462248 0.028 Uiso 1 1 d R U . . .
H1B H 0.181801 0.343570 0.397138 0.028 Uiso 1 1 d R U . . .
O2 O 0.4840(5) 0.4234(2) 0.3187(2) 0.0217(8) Uani 1 1 d G . . . .
H2A H 0.570369 0.464716 0.332538 0.033 Uiso 1 1 d DG U . . .
H2B H 0.376459 0.452471 0.303475 0.033 Uiso 1 1 d DG U . . .
O3 O 0.2678(5) 0.2594(2) 0.26871(17) 0.0147(7) Uani 1 1 d . . . . .
H3A H 0.198570 0.217494 0.286041 0.022 Uiso 1 1 d R U . . .
H3B H 0.311552 0.235140 0.229381 0.022 Uiso 1 1 d R U . . .
O4 O 0.7000(5) 0.2712(2) 0.27579(19) 0.0189(7) Uani 1 1 d . . . . .
H4A H 0.791609 0.235425 0.296910 0.028 Uiso 1 1 d R U . . .
H4B H 0.760384 0.320870 0.269320 0.028 Uiso 1 1 d R U . . .
O5 O 0.0024(5) 0.1511(2) 0.32518(19) 0.0183(7) Uani 1 1 d G . . . .
H5A H -0.053787 0.102550 0.305827 0.027 Uiso 1 1 d G U . . .
H5B H 0.079921 0.133338 0.365999 0.027 Uiso 1 1 d G U . . .
N1 N 0.6984(6) 0.3016(2) 0.4571(2) 0.0153(8) Uani 1 1 d . . . . .
N2 N 0.6652(5) 0.1482(2) 0.4587(2) 0.0116(8) Uani 1 1 d . . . . .
N3 N 0.5581(5) 0.1568(2) 0.3872(2) 0.0121(8) Uani 1 1 d . . . . .
N4 N 0.8216(6) -0.0751(3) 0.5345(2) 0.0157(8) Uani 1 1 d . . . . .
C1 C 0.7418(7) -0.1200(3) 0.4703(3) 0.0181(10) Uani 1 1 d . . . . .
H1 H 0.754789 -0.183059 0.470295 0.022 Uiso 1 1 calc R U . . .
C2 C 0.6442(7) -0.0807(3) 0.4059(3) 0.0169(10) Uani 1 1 d . . . . .
H2 H 0.592378 -0.114722 0.361896 0.020 Uiso 1 1 calc R U . . .
C3 C 0.6236(7) 0.0117(3) 0.4072(3) 0.0133(9) Uani 1 1 d . . . . .
C4 C 0.7069(6) 0.0591(3) 0.4733(3) 0.0114(9) Uani 1 1 d . . . . .
C5 C 0.8052(7) 0.0129(3) 0.5366(3) 0.0159(10) Uani 1 1 d . . . . .
H5 H 0.860634 0.044668 0.581376 0.019 Uiso 1 1 calc R U . . .
C6 C 0.5330(7) 0.0774(3) 0.3561(3) 0.0143(9) Uani 1 1 d . . . . .
H6 H 0.463753 0.065608 0.306135 0.017 Uiso 1 1 calc R U . . .
C7 C 0.7273(6) 0.2277(3) 0.4990(3) 0.0127(9) Uani 1 1 d . . . . .
C8 C 0.8076(7) 0.2268(3) 0.5759(3) 0.0192(10) Uani 1 1 d . . . . .
H8 H 0.820830 0.172934 0.604644 0.023 Uiso 1 1 calc R U . . .
C9 C 0.8678(8) 0.3071(3) 0.6095(3) 0.0231(11) Uani 1 1 d . . . . .
H9 H 0.925311 0.309079 0.662170 0.028 Uiso 1 1 calc R U . . .
C10 C 0.8446(7) 0.3848(3) 0.5668(3) 0.0208(11) Uani 1 1 d . . . . .
H10 H 0.887172 0.440429 0.589164 0.025 Uiso 1 1 calc R U . . .
C11 C 0.7584(7) 0.3797(3) 0.4909(3) 0.0192(10) Uani 1 1 d . . . . .
H11 H 0.740523 0.432840 0.461263 0.023 Uiso 1 1 calc R U . . .
O6 O -0.0155(5) 0.4116(2) 0.3354(2) 0.0243(8) Uani 1 1 d . . . . .
O7 O -0.1467(5) 0.4350(3) 0.2183(2) 0.0312(9) Uani 1 1 d . . . . .
O8 O 0.1265(5) 0.5002(2) 0.2625(2) 0.0275(9) Uani 1 1 d . . . . .
N5 N -0.0124(6) 0.4486(3) 0.2725(2) 0.0191(9) Uani 1 1 d . . . . .
O9 O 0.6951(5) 0.5775(2) 0.32498(18) 0.0188(7) Uani 1 1 d . . . . .
O10 O 0.6554(6) 0.5882(2) 0.44446(19) 0.0247(8) Uani 1 1 d . . . . .
O11 O 0.6613(6) 0.7067(2) 0.37517(19) 0.0261(8) Uani 1 1 d . . . . .
N6 N 0.6693(6) 0.6243(2) 0.3818(2) 0.0154(8) Uani 1 1 d . . . . .

loop_
_atom_site_aniso_label
_atom_site_aniso_U_11
_atom_site_aniso_U_22
_atom_site_aniso_U_33
_atom_site_aniso_U_23
_atom_site_aniso_U_13
_atom_site_aniso_U_12
Zn1 0.0136(2) 0.0093(2) 0.0120(2) 0.0005(2) -0.00082(18) 0.0003(2)
O1 0.0229(18) 0.0188(18) 0.0147(17) -0.0025(13) 0.0017(14) 0.0056(14)
O2 0.0146(17) 0.0106(16) 0.037(2) 0.0039(14) -0.0058(16) 0.0004(13)
O3 0.0206(18) 0.0142(15) 0.0097(16) -0.0013(12) 0.0032(13) -0.0036(13)
O4 0.0226(18) 0.0112(16) 0.0243(19) 0.0045(13) 0.0080(14) 0.0007(13)
O5 0.0198(18) 0.0155(16) 0.0187(18) 0.0004(13) -0.0004(14) -0.0006(14)
N1 0.021(2) 0.0069(18) 0.016(2) 0.0020(15) -0.0041(16) -0.0030(16)
N2 0.0131(19) 0.0117(17) 0.0096(19) 0.0002(14) 0.0006(15) 0.0011(15)
N3 0.0115(19) 0.0151(19) 0.0084(19) 0.0020(14) -0.0023(15) -0.0018(15)
N4 0.014(2) 0.0167(19) 0.016(2) 0.0048(15) 0.0032(16) 0.0009(16)
C1 0.017(2) 0.014(2) 0.024(3) 0.0035(19) 0.006(2) 0.0013(19)
C2 0.019(2) 0.016(2) 0.016(2) -0.0008(18) 0.0052(19) -0.0017(19)
C3 0.012(2) 0.015(2) 0.013(2) -0.0012(17) 0.0023(18) -0.0006(18)
C4 0.010(2) 0.009(2) 0.016(2) 0.0002(16) 0.0046(17) 0.0014(17)
C5 0.015(2) 0.021(2) 0.011(2) 0.0020(18) 0.0007(18) 0.0019(19)
C6 0.020(3) 0.009(2) 0.013(2) -0.0022(17) -0.0005(19) -0.0013(18)
C7 0.012(2) 0.012(2) 0.014(2) -0.0034(16) 0.0014(17) 0.0022(17)
C8 0.026(3) 0.017(2) 0.015(2) 0.0017(18) 0.002(2) 0.0005(19)
C9 0.028(3) 0.023(3) 0.016(2) -0.006(2) -0.004(2) 0.003(2)
C10 0.020(3) 0.017(2) 0.025(3) -0.0066(19) 0.000(2) -0.003(2)
C11 0.018(2) 0.012(2) 0.027(3) 0.0007(19) 0.001(2) -0.0063(19)
O6 0.027(2) 0.0242(18) 0.022(2) 0.0096(14) 0.0027(16) 0.0000(16)
O7 0.025(2) 0.050(3) 0.017(2) -0.0071(17) -0.0034(16) -0.0025(18)
O8 0.0168(19) 0.0250(19) 0.040(2) 0.0125(16) 0.0016(16) -0.0001(15)
N5 0.020(2) 0.018(2) 0.019(2) -0.0017(16) 0.0031(18) 0.0042(17)
O9 0.0289(19) 0.0147(16) 0.0130(17) -0.0052(13) 0.0042(14) -0.0010(14)
O10 0.042(2) 0.0201(18) 0.0133(18) 0.0039(14) 0.0083(16) 0.0009(16)
O11 0.046(2) 0.0129(16) 0.0197(18) -0.0015(14) 0.0060(16) 0.0032(17)
N6 0.017(2) 0.0145(19) 0.014(2) -0.0029(15) -0.0005(16) -0.0021(16)

loop_
_atom_type_symbol
_atom_type_description
_atom_type_scat_dispersion_real
_atom_type_scat_dispersion_imag
_atom_type_scat_source
C C 0.0033 0.0016 'International Tables Vol C Tables 4.2.6.8 and 6.1.1.4'
H H 0.0000 0.0000 'International Tables Vol C Tables 4.2.6.8 and 6.1.1.4'
N N 0.0061 0.0033 'International Tables Vol C Tables 4.2.6.8 and 6.1.1.4'
O O 0.0106 0.0060 'International Tables Vol C Tables 4.2.6.8 and 6.1.1.4'
Zn Zn 0.2839 1.4301 'International Tables Vol C Tables 4.2.6.8 and 6.1.1.4'

loop_
_geom_angle_atom_site_label_1
_geom_angle_atom_site_label_2
_geom_angle_atom_site_label_3
_geom_angle
_geom_angle_site_symmetry_1
_geom_angle_site_symmetry_3
_geom_angle_publ_flag
O1 Zn1 N3 94.70(13) . . ?
O2 Zn1 O1 91.33(14) . . ?
O2 Zn1 O3 91.44(13) . . ?
O2 Zn1 O4 88.62(14) . . ?
O2 Zn1 N1 100.54(14) . . ?
O2 Zn1 N3 172.28(14) . . ?
O3 Zn1 O1 83.20(13) . . ?
O3 Zn1 O4 91.87(13) . . ?
O3 Zn1 N1 163.84(13) . . ?
O3 Zn1 N3 94.06(13) . . ?
O4 Zn1 O1 175.06(13) . . ?
O4 Zn1 N1 99.17(14) . . ?
O4 Zn1 N3 85.79(13) . . ?
N1 Zn1 O1 85.70(14) . . ?
N1 Zn1 N3 75.17(14) . . ?
Zn1 O1 H1A 109.4 . . ?
Zn1 O1 H1B 109.3 . . ?
H1A O1 H1B 104.5 . . ?
Zn1 O2 H2A 126.8 . . ?
Zn1 O2 H2B 125.1 . . ?
H2A O2 H2B 104.5 . . ?
Zn1 O3 H3A 109.6 . . ?
Zn1 O3 H3B 109.5 . . ?
H3A O3 H3B 104.3 . . ?
Zn1 O4 H4A 109.4 . . ?
Zn1 O4 H4B 109.4 . . ?
H4A O4 H4B 104.5 . . ?
H5A O5 H5B 104.5 . . ?
C7 N1 Zn1 116.6(3) . . ?
C7 N1 C11 118.1(4) . . ?
C11 N1 Zn1 123.5(3) . . ?
N3 N2 C4 109.3(3) . . ?
N3 N2 C7 117.5(3) . . ?
C4 N2 C7 132.8(4) . . ?
N2 N3 Zn1 114.0(3) . . ?
C6 N3 Zn1 137.2(3) . . ?
C6 N3 N2 108.5(4) . . ?
C5 N4 C1 119.5(4) . . ?
N4 C1 H1 117.9 . . ?
N4 C1 C2 124.2(4) . . ?
C2 C1 H1 117.9 . . ?
C1 C2 H2 121.4 . . ?
C1 C2 C3 117.2(4) . . ?
C3 C2 H2 121.4 . . ?
C2 C3 C4 119.0(4) . . ?
C2 C3 C6 136.0(4) . . ?
C4 C3 C6 105.0(4) . . ?
N2 C4 C3 106.6(4) . . ?
N2 C4 C5 133.7(4) . . ?
C5 C4 C3 119.7(4) . . ?
N4 C5 C4 120.4(4) . . ?
N4 C5 H5 119.8 . . ?
C4 C5 H5 119.8 . . ?
N3 C6 C3 110.5(4) . . ?
N3 C6 H6 124.7 . . ?
C3 C6 H6 124.7 . . ?
N1 C7 N2 114.6(4) . . ?
N1 C7 C8 123.6(4) . . ?
C8 C7 N2 121.8(4) . . ?
C7 C8 H8 121.2 . . ?
C9 C8 C7 117.5(4) . . ?
C9 C8 H8 121.2 . . ?
C8 C9 H9 119.9 . . ?
C8 C9 C10 120.1(4) . . ?
C10 C9 H9 119.9 . . ?
C9 C10 H10 120.8 . . ?
C11 C10 C9 118.4(4) . . ?
C11 C10 H10 120.8 . . ?
N1 C11 C10 122.2(4) . . ?
N1 C11 H11 118.9 . . ?
C10 C11 H11 118.9 . . ?
O6 N5 O7 119.8(4) . . ?
O6 N5 O8 120.7(4) . . ?
O7 N5 O8 119.5(4) . . ?
O10 N6 O9 119.9(4) . . ?
O10 N6 O11 120.6(4) . . ?
O11 N6 O9 119.5(4) . . ?

loop_
_geom_bond_atom_site_label_1
_geom_bond_atom_site_label_2
_geom_bond_distance
_geom_bond_site_symmetry_2
_geom_bond_publ_flag
Zn1 O1 2.144(3) . ?
Zn1 O2 2.051(3) . ?
Zn1 O3 2.063(3) . ?
Zn1 O4 2.086(3) . ?
Zn1 N1 2.135(4) . ?
Zn1 N3 2.144(4) . ?
O1 H1A 0.8697 . ?
O1 H1B 0.8700 . ?
O2 H2A 0.8702 . ?
O2 H2B 0.8699 . ?
O3 H3A 0.8725 . ?
O3 H3B 0.8730 . ?
O4 H4A 0.8703 . ?
O4 H4B 0.8703 . ?
O5 H5A 0.8703 . ?
O5 H5B 0.8698 . ?
N1 C7 1.328(5) . ?
N1 C11 1.350(6) . ?
N2 N3 1.365(5) . ?
N2 C4 1.385(5) . ?
N2 C7 1.419(5) . ?
N3 C6 1.311(5) . ?
N4 C1 1.357(6) . ?
N4 C5 1.326(6) . ?
C1 H1 0.9500 . ?
C1 C2 1.361(7) . ?
C2 H2 0.9500 . ?
C2 C3 1.394(6) . ?
C3 C4 1.408(6) . ?
C3 C6 1.414(6) . ?
C4 C5 1.396(6) . ?
C5 H5 0.9500 . ?
C6 H6 0.9500 . ?
C7 C8 1.381(6) . ?
C8 H8 0.9500 . ?
C8 C9 1.378(6) . ?
C9 H9 0.9500 . ?
C9 C10 1.383(7) . ?
C10 H10 0.9500 . ?
C10 C11 1.377(7) . ?
C11 H11 0.9500 . ?
O6 N5 1.239(5) . ?
O7 N5 1.243(5) . ?
O8 N5 1.268(5) . ?
O9 N6 1.253(5) . ?
O10 N6 1.241(5) . ?
O11 N6 1.243(5) . ?

loop_
_geom_torsion_atom_site_label_1
_geom_torsion_atom_site_label_2
_geom_torsion_atom_site_label_3
_geom_torsion_atom_site_label_4
_geom_torsion
_geom_torsion_site_symmetry_1
_geom_torsion_site_symmetry_2
_geom_torsion_site_symmetry_3
_geom_torsion_site_symmetry_4
_geom_torsion_publ_flag
Zn1 N1 C7 N2 16.4(5) . . . . ?
Zn1 N1 C7 C8 -162.4(4) . . . . ?
Zn1 N1 C11 C10 163.1(4) . . . . ?
Zn1 N3 C6 C3 173.3(3) . . . . ?
N1 C7 C8 C9 -2.8(7) . . . . ?
N2 N3 C6 C3 0.4(5) . . . . ?
N2 C4 C5 N4 179.4(4) . . . . ?
N2 C7 C8 C9 178.5(4) . . . . ?
N3 N2 C4 C3 0.9(5) . . . . ?
N3 N2 C4 C5 -178.2(5) . . . . ?
N3 N2 C7 N1 -9.7(6) . . . . ?
N3 N2 C7 C8 169.1(4) . . . . ?
N4 C1 C2 C3 -1.0(7) . . . . ?
C1 N4 C5 C4 -0.1(7) . . . . ?
C1 C2 C3 C4 1.3(7) . . . . ?
C1 C2 C3 C6 -178.2(5) . . . . ?
C2 C3 C4 N2 179.7(4) . . . . ?
C2 C3 C4 C5 -1.1(7) . . . . ?
C2 C3 C6 N3 179.7(5) . . . . ?
C3 C4 C5 N4 0.5(7) . . . . ?
C4 N2 N3 Zn1 -175.5(3) . . . . ?
C4 N2 N3 C6 -0.8(5) . . . . ?
C4 N2 C7 N1 162.5(4) . . . . ?
C4 N2 C7 C8 -18.6(7) . . . . ?
C4 C3 C6 N3 0.1(5) . . . . ?
C5 N4 C1 C2 0.4(7) . . . . ?
C6 C3 C4 N2 -0.6(5) . . . . ?
C6 C3 C4 C5 178.6(4) . . . . ?
C7 N1 C11 C10 -1.1(7) . . . . ?
C7 N2 N3 Zn1 -1.5(5) . . . . ?
C7 N2 N3 C6 173.2(4) . . . . ?
C7 N2 C4 C3 -171.9(4) . . . . ?
C7 N2 C4 C5 9.1(8) . . . . ?
C7 C8 C9 C10 0.8(8) . . . . ?
C8 C9 C10 C11 0.8(8) . . . . ?
C9 C10 C11 N1 -0.7(8) . . . . ?
C11 N1 C7 N2 -178.3(4) . . . . ?
C11 N1 C7 C8 2.9(7) . . . . ?
